data_4330217
loop_
_publ_author_name
'Evgeny V. Tretyakov'
'Svyatoslav E. Tolstikov'
'Anastasiya O. Suvorova'
'Aleksey V. Polushkin'
'Galina V. Romanenko'
'Artem S. Bogomyakov'
'Sergey L. Veber'
'Matvey V. Fedin'
'Dmitry V. Stass'
'Edward Reijerse'
'Wolfgang Lubitz'
'Ekaterina M. Zueva'
'Victor I. Ovcharenko'

_publ_section_title
;
 Crucial Role of Paramagnetic Ligands for Magnetostructural Anomalies in
 "Breathing Crystals"
;
_journal_name_full 'Inorganic Chemistry'
_journal_page_first 9385
_journal_page_last 9394
_journal_paper_doi 10.1021/ic301149e
_journal_volume 51
_journal_year 2012
_chemical_formula_sum 'C20 H18 Cu F12 N2 O5'
_chemical_formula_weight 657.90
_chemical_name_systematic
; 
 ? 
;
_space_group_IT_number 2
_symmetry_cell_setting triclinic
_symmetry_space_group_name_Hall '-P 1'
_symmetry_space_group_name_H-M 'P -1'
_atom_sites_solution_hydrogens geom
_atom_sites_solution_primary direct
_atom_sites_solution_secondary difmap
_audit_creation_method SHELXL-97
_cell_angle_alpha 77.793(2)
_cell_angle_beta 82.808(2)
_cell_angle_gamma 72.233(2)
_cell_formula_units_Z 2
_cell_length_a 8.5952(3)
_cell_length_b 11.5147(3)
_cell_length_c 14.1296(4)
_cell_measurement_reflns_used 8432
_cell_measurement_temperature 150(2)
_cell_measurement_theta_max 27.86
_cell_measurement_theta_min 2.49
_cell_volume 1298.85(7)
_computing_cell_refinement 'Bruker SAINT'
_computing_data_collection 'Bruker APEX2'
_computing_data_reduction 'Bruker SAINT'
_computing_molecular_graphics 'Bruker SHELXTL'
_computing_publication_material 'Bruker SHELXTL'
_computing_structure_refinement 'SHELXL-97 (Sheldrick, 1997)'
_computing_structure_solution 'SHELXS-97 (Sheldrick, 1990)'
_diffrn_ambient_temperature 150(2)
_diffrn_measured_fraction_theta_full 0.990
_diffrn_measured_fraction_theta_max 0.990
_diffrn_measurement_device_type 'Bruker APEX-II CCD'
_diffrn_measurement_method '\f and \w scans'
_diffrn_radiation_monochromator graphite
_diffrn_radiation_source 'fine-focus sealed tube'
_diffrn_radiation_type MoK\a
_diffrn_radiation_wavelength 0.71073
_diffrn_reflns_av_R_equivalents 0.0440
_diffrn_reflns_av_sigmaI/netI 0.0469
_diffrn_reflns_limit_h_max 11
_diffrn_reflns_limit_h_min -11
_diffrn_reflns_limit_k_max 15
_diffrn_reflns_limit_k_min -15
_diffrn_reflns_limit_l_max 18
_diffrn_reflns_limit_l_min -18
_diffrn_reflns_number 21499
_diffrn_reflns_theta_full 27.96
_diffrn_reflns_theta_max 27.96
_diffrn_reflns_theta_min 2.17
_diffrn_standards_number 0
_exptl_absorpt_coefficient_mu 0.961
_exptl_absorpt_correction_T_max 0.4064
_exptl_absorpt_correction_T_min 0.3419
_exptl_absorpt_correction_type multi-scan
_exptl_crystal_colour light_green
_exptl_crystal_density_diffrn 1.682
_exptl_crystal_description plate
_exptl_crystal_F_000 658
_exptl_crystal_size_max 0.36
_exptl_crystal_size_mid 0.22
_exptl_crystal_size_min 0.06
_refine_diff_density_max 0.409
_refine_diff_density_min -0.411
_refine_diff_density_rms 0.054
_refine_ls_extinction_method none
_refine_ls_goodness_of_fit_ref 0.976
_refine_ls_hydrogen_treatment constr
_refine_ls_matrix_type full
_refine_ls_number_parameters 445
_refine_ls_number_reflns 6189
_refine_ls_number_restraints 0
_refine_ls_restrained_S_all 0.976
_refine_ls_R_factor_all 0.0513
_refine_ls_R_factor_gt 0.0316
_refine_ls_shift/su_max 0.001
_refine_ls_shift/su_mean 0.000
_refine_ls_structure_factor_coef Fsqd
_refine_ls_weighting_details 'calc w=1/[\s^2^(Fo^2^)+(0.0386P)^2^+0.0000P] where P=(Fo^2^+2Fc^2^)/3'
_refine_ls_weighting_scheme calc
_refine_ls_wR_factor_gt 0.0738
_refine_ls_wR_factor_ref 0.0786
_reflns_number_gt 4437
_reflns_number_total 6189
_reflns_threshold_expression >2sigma(I)
_cod_data_source_file ic301149e_si_002_33.cif
_cod_data_source_block 51as
_cod_database_code 4330217

loop_
_symmetry_equiv_pos_as_xyz
'x, y, z'
'-x, -y, -z'

loop_
_atom_site_label
_atom_site_type_symbol
_atom_site_fract_x
_atom_site_fract_y
_atom_site_fract_z
_atom_site_U_iso_or_equiv
_atom_site_adp_type
_atom_site_occupancy
_atom_site_symmetry_multiplicity
_atom_site_calc_flag
_atom_site_refinement_flags
Cu1 Cu 0.0000 0.0000 0.0000 0.02319(9) Uani 1 2 d S
O1 O 0.16711(16) -0.64999(11) 0.47236(9) 0.0311(3) Uani 1 1 d .
O1R O -0.12952(17) -0.47854(11) 0.35835(9) 0.0353(3) Uani 1 1 d .
N1R N -0.07357(19) -0.13836(13) 0.14061(10) 0.0289(4) Uani 1 1 d .
C1R C -0.0967(2) -0.45001(15) 0.27148(13) 0.0255(4) Uani 1 1 d .
F1 F 0.5726(11) -0.7871(10) 0.3936(9) 0.0715(19) Uani 0.50 1 d P
F1A F 0.4361(14) -0.8550(11) 0.5018(11) 0.072(4) Uani 0.50 1 d P
F2 F 0.353(3) -0.826(2) 0.3694(18) 0.120(8) Uani 0.50 1 d P
F2A F 0.5474(14) -0.7905(12) 0.3781(10) 0.145(5) Uani 0.50 1 d P
F3 F 0.4316(10) -0.8553(10) 0.5219(11) 0.0416(15) Uani 0.50 1 d P
F3A F 0.341(2) -0.846(2) 0.3818(18) 0.089(3) Uani 0.50 1 d P
F4 F 0.2791(15) -0.2657(11) 0.2738(8) 0.085(3) Uani 0.50 1 d P
F4A F 0.4934(9) -0.3744(8) 0.2897(5) 0.122(3) Uani 0.50 1 d P
F5 F 0.5031(7) -0.3565(7) 0.3452(5) 0.085(2) Uani 0.50 1 d P
F5A F 0.3832(15) -0.2749(10) 0.4057(7) 0.155(5) Uani 0.50 1 d P
F6 F 0.3176(11) -0.2426(8) 0.4162(8) 0.076(2) Uani 0.50 1 d P
F6A F 0.2579(13) -0.2473(10) 0.2874(9) 0.064(3) Uani 0.50 1 d P
F7 F -0.4922(11) 0.0605(9) -0.2087(6) 0.0529(16) Uani 0.50 1 d P
F7A F -0.5223(13) 0.0372(10) -0.1741(6) 0.077(3) Uani 0.50 1 d P
F8 F -0.2555(11) -0.0268(12) -0.2535(9) 0.0450(18) Uani 0.50 1 d P
F8A F -0.2862(13) -0.0029(12) -0.2568(9) 0.082(3) Uani 0.50 1 d P
F9 F -0.3811(19) -0.1244(11) -0.1425(8) 0.049(2) Uani 0.50 1 d P
F9A F -0.3457(19) -0.1396(12) -0.1444(9) 0.057(3) Uani 0.50 1 d P
F10 F -0.57236(13) 0.33297(9) 0.00915(8) 0.0407(3) Uani 1 1 d .
F11 F -0.41205(14) 0.30153(10) 0.12237(8) 0.0440(3) Uani 1 1 d .
F12 F -0.35774(14) 0.39552(9) -0.02089(9) 0.0471(3) Uani 1 1 d .
C1 C 0.4148(3) -0.7840(2) 0.4259(2) 0.0521(6) Uani 1 1 d .
Cu2 Cu 0.0000 -0.5000 0.5000 0.02751(10) Uani 1 2 d S
O2 O 0.13314(16) -0.39477(11) 0.43332(9) 0.0320(3) Uani 1 1 d .
N2R N -0.11970(18) -0.12516(12) 0.23493(10) 0.0258(3) Uani 1 1 d .
C2R C -0.0531(2) -0.54781(16) 0.20782(13) 0.0299(4) Uani 1 1 d .
C2 C 0.3069(2) -0.65254(17) 0.43318(13) 0.0337(5) Uani 1 1 d .
C3R C -0.0990(2) -0.31979(15) 0.23213(12) 0.0243(4) Uani 1 1 d .
C3 C 0.3702(3) -0.55383(19) 0.39714(15) 0.0470(6) Uani 1 1 d .
H3A H 0.4791 -0.5692 0.3711 0.056 Uiso 1 1 calc R
O3 O -0.14214(15) -0.04105(10) -0.07920(8) 0.0256(3) Uani 1 1 d .
O4 O -0.17368(14) 0.14302(10) 0.03281(8) 0.0240(3) Uani 1 1 d .
C4R C -0.0611(2) -0.25582(16) 0.13955(13) 0.0286(4) Uani 1 1 d .
H4RA H -0.0306 -0.2921 0.0838 0.034 Uiso 1 1 calc R
C4 C 0.2766(2) -0.43311(18) 0.39871(14) 0.0369(5) Uani 1 1 d .
C5R C -0.1485(2) -0.00455(16) 0.26342(13) 0.0329(5) Uani 1 1 d .
H5RA H -0.2649 0.0409 0.2596 0.040 Uiso 1 1 calc R
H5RB H -0.0863 0.0439 0.2175 0.040 Uiso 1 1 calc R
C5 C 0.3504(3) -0.3265(3) 0.3517(2) 0.0610(8) Uani 1 1 d .
C6R C -0.0999(3) -0.01634(19) 0.36408(14) 0.0434(5) Uani 1 1 d .
H6RA H -0.1216 0.0656 0.3794 0.065 Uiso 1 1 calc R
H6RB H 0.0160 -0.0594 0.3679 0.065 Uiso 1 1 calc R
H6RC H -0.1625 -0.0629 0.4101 0.065 Uiso 1 1 calc R
C6 C -0.3578(2) -0.01773(18) -0.17292(15) 0.0338(5) Uani 1 1 d .
C7R C -0.1351(2) -0.23096(15) 0.28957(12) 0.0271(4) Uani 1 1 d .
H7RA H -0.1657 -0.2430 0.3564 0.033 Uiso 1 1 calc R
C7 C -0.2838(2) 0.02535(15) -0.09895(12) 0.0247(4) Uani 1 1 d .
C8 C -0.3755(2) 0.13150(15) -0.06306(13) 0.0269(4) Uani 1 1 d .
H8A H -0.4834 0.1701 -0.0813 0.032 Uiso 1 1 calc R
C9 C -0.3119(2) 0.18144(14) -0.00143(12) 0.0222(4) Uani 1 1 d .
C10 C -0.4167(2) 0.30399(16) 0.02823(14) 0.0293(4) Uani 1 1 d .
C21 C 0.1262(3) -0.56751(18) 0.16915(16) 0.0447(6) Uani 1 1 d .
H21A H 0.1397 -0.4905 0.1304 0.067 Uiso 1 1 calc R
H21B H 0.1564 -0.6311 0.1293 0.067 Uiso 1 1 calc R
H21C H 0.1959 -0.5934 0.2232 0.067 Uiso 1 1 calc R
C22 C -0.1649(3) -0.5070(2) 0.12406(15) 0.0483(6) Uani 1 1 d .
H22A H -0.1520 -0.4300 0.0850 0.073 Uiso 1 1 calc R
H22B H -0.2778 -0.4945 0.1496 0.073 Uiso 1 1 calc R
H22C H -0.1362 -0.5705 0.0843 0.073 Uiso 1 1 calc R
C23 C -0.0727(3) -0.67065(17) 0.26812(15) 0.0446(6) Uani 1 1 d .
H23A H -0.1854 -0.6588 0.2939 0.067 Uiso 1 1 calc R
H23B H -0.0009 -0.6978 0.3212 0.067 Uiso 1 1 calc R
H23C H -0.0444 -0.7330 0.2273 0.067 Uiso 1 1 calc R

loop_
_atom_site_aniso_label
_atom_site_aniso_U_11
_atom_site_aniso_U_22
_atom_site_aniso_U_33
_atom_site_aniso_U_23
_atom_site_aniso_U_13
_atom_site_aniso_U_12
Cu1 0.02240(18) 0.01688(15) 0.02754(17) -0.00516(12) -0.00610(13) 0.00086(12)
O1 0.0335(8) 0.0252(7) 0.0293(7) -0.0056(5) 0.0019(6) -0.0017(6)
O1R 0.0492(9) 0.0301(7) 0.0252(7) 0.0020(6) -0.0013(6) -0.0144(6)
N1R 0.0408(10) 0.0217(8) 0.0237(8) -0.0041(6) -0.0006(7) -0.0087(7)
C1R 0.0232(10) 0.0239(9) 0.0274(10) -0.0009(8) -0.0039(8) -0.0056(8)
F1 0.036(3) 0.050(3) 0.110(4) -0.007(3) 0.013(3) 0.003(2)
F1A 0.101(5) 0.033(3) 0.057(6) -0.008(3) -0.010(3) 0.018(3)
F2 0.147(12) 0.081(10) 0.128(10) -0.090(10) -0.061(8) 0.043(7)
F2A 0.105(8) 0.072(5) 0.187(11) -0.016(6) 0.104(7) 0.027(5)
F3 0.037(3) 0.029(3) 0.049(4) 0.002(2) -0.0086(19) 0.001(2)
F3A 0.091(6) 0.056(4) 0.120(6) -0.055(3) -0.055(5) 0.025(3)
F4 0.113(8) 0.101(7) 0.041(3) 0.039(4) -0.018(4) -0.061(6)
F4A 0.075(4) 0.070(3) 0.177(7) 0.008(4) 0.081(5) -0.014(3)
F5 0.026(2) 0.061(3) 0.151(7) 0.002(4) 0.026(3) -0.0155(18)
F5A 0.256(15) 0.174(11) 0.100(7) 0.050(6) -0.091(9) -0.177(11)
F6 0.079(3) 0.053(2) 0.113(4) -0.018(2) -0.002(3) -0.042(2)
F6A 0.042(3) 0.038(2) 0.095(7) 0.023(3) 0.002(3) -0.0122(19)
F7 0.036(4) 0.052(2) 0.070(4) -0.025(3) -0.032(3) 0.008(2)
F7A 0.035(3) 0.101(6) 0.107(7) -0.066(5) -0.030(4) 0.005(3)
F8 0.040(2) 0.071(4) 0.032(3) -0.020(3) -0.0030(18) -0.020(2)
F8A 0.154(9) 0.102(7) 0.028(3) -0.001(4) -0.007(6) -0.097(7)
F9 0.072(6) 0.052(6) 0.039(3) -0.004(3) 0.003(3) -0.047(5)
F9A 0.075(6) 0.025(2) 0.081(5) -0.011(2) -0.031(3) -0.018(3)
F10 0.0231(6) 0.0300(6) 0.0633(8) -0.0118(5) -0.0042(5) 0.0035(5)
F11 0.0439(8) 0.0410(7) 0.0442(7) -0.0228(6) 0.0005(6) 0.0008(6)
F12 0.0421(7) 0.0177(5) 0.0752(9) -0.0039(5) 0.0093(6) -0.0076(5)
C1 0.0466(16) 0.0437(14) 0.0521(16) -0.0129(13) 0.0047(13) 0.0068(12)
Cu2 0.0313(2) 0.02005(16) 0.02410(18) -0.00064(12) 0.00482(13) -0.00201(13)
O2 0.0335(8) 0.0278(7) 0.0291(7) 0.0019(5) 0.0005(6) -0.0065(6)
N2R 0.0325(9) 0.0188(7) 0.0230(8) -0.0039(6) -0.0016(7) -0.0029(6)
C2R 0.0358(12) 0.0248(9) 0.0299(10) -0.0037(8) -0.0031(8) -0.0105(8)
C2 0.0347(12) 0.0330(11) 0.0239(10) -0.0053(8) -0.0016(8) 0.0044(9)
C3R 0.0276(10) 0.0216(9) 0.0227(9) -0.0015(7) -0.0034(7) -0.0068(8)
C3 0.0276(12) 0.0432(12) 0.0536(14) 0.0057(10) 0.0081(10) -0.0003(10)
O3 0.0259(7) 0.0202(6) 0.0293(7) -0.0054(5) -0.0060(5) -0.0023(5)
O4 0.0221(7) 0.0201(6) 0.0278(7) -0.0060(5) -0.0052(5) -0.0007(5)
C4R 0.0389(12) 0.0245(9) 0.0239(10) -0.0063(7) -0.0007(8) -0.0105(8)
C4 0.0299(12) 0.0383(11) 0.0366(12) 0.0086(9) -0.0069(9) -0.0098(9)
C5R 0.0406(12) 0.0221(9) 0.0335(11) -0.0075(8) -0.0025(9) -0.0035(8)
C5 0.0346(17) 0.0571(18) 0.081(2) 0.0189(15) -0.0094(15) -0.0182(14)
C6R 0.0597(15) 0.0352(11) 0.0373(12) -0.0110(9) -0.0082(11) -0.0115(10)
C6 0.0333(12) 0.0301(11) 0.0399(12) -0.0075(9) -0.0081(9) -0.0088(9)
C7R 0.0294(11) 0.0241(9) 0.0221(9) 0.0004(7) -0.0010(8) -0.0028(8)
C7 0.0273(11) 0.0213(9) 0.0255(9) 0.0011(7) -0.0047(8) -0.0095(8)
C8 0.0199(10) 0.0243(9) 0.0333(10) -0.0017(8) -0.0067(8) -0.0023(7)
C9 0.0228(10) 0.0158(8) 0.0239(9) 0.0007(7) 0.0023(7) -0.0041(7)
C10 0.0218(11) 0.0214(9) 0.0430(12) -0.0055(8) -0.0007(9) -0.0047(8)
C21 0.0450(14) 0.0321(11) 0.0511(13) -0.0097(10) 0.0111(11) -0.0064(10)
C22 0.0682(17) 0.0454(13) 0.0410(13) -0.0039(10) -0.0179(11) -0.0273(12)
C23 0.0624(16) 0.0264(11) 0.0464(13) -0.0051(9) 0.0027(11) -0.0184(10)

loop_
_atom_type_symbol
_atom_type_description
_atom_type_scat_dispersion_real
_atom_type_scat_dispersion_imag
_atom_type_scat_source
C C 0.0033 0.0016 'International Tables Vol C Tables 4.2.6.8 and 6.1.1.4'
H H 0.0000 0.0000 'International Tables Vol C Tables 4.2.6.8 and 6.1.1.4'
N N 0.0061 0.0033 'International Tables Vol C Tables 4.2.6.8 and 6.1.1.4'
O O 0.0106 0.0060 'International Tables Vol C Tables 4.2.6.8 and 6.1.1.4'
F F 0.0171 0.0103 'International Tables Vol C Tables 4.2.6.8 and 6.1.1.4'
Cu Cu 0.3201 1.2651 'International Tables Vol C Tables 4.2.6.8 and 6.1.1.4'

loop_
_geom_angle_atom_site_label_1
_geom_angle_atom_site_label_2
_geom_angle_atom_site_label_3
_geom_angle
_geom_angle_site_symmetry_1
_geom_angle_site_symmetry_3
O4 Cu1 O4 180.0 2 .
O4 Cu1 O3 87.47(5) 2 .
O4 Cu1 O3 92.53(5) . .
O4 Cu1 O3 92.53(5) 2 2
O4 Cu1 O3 87.47(5) . 2
O3 Cu1 O3 180.0 . 2
O4 Cu1 N1R 87.29(5) 2 .
O4 Cu1 N1R 92.71(5) . .
O3 Cu1 N1R 90.60(5) . .
O3 Cu1 N1R 89.40(5) 2 .
O4 Cu1 N1R 92.71(5) 2 2
O4 Cu1 N1R 87.29(5) . 2
O3 Cu1 N1R 89.40(5) . 2
O3 Cu1 N1R 90.60(5) 2 2
N1R Cu1 N1R 180.0 . 2
C2 O1 Cu2 124.63(12) . .
C1R O1R Cu2 135.20(12) . .
C4R N1R N2R 104.75(13) . .
C4R N1R Cu1 122.64(12) . .
N2R N1R Cu1 132.38(10) . .
O1R C1R C3R 118.11(16) . .
O1R C1R C2R 119.78(15) . .
C3R C1R C2R 122.11(15) . .
F5 F4A C5 58.8(6) . .
F4A F5 C5 84.4(9) . .
F4A F5 F5A 130.4(12) . .
C5 F5 F5A 49.7(5) . .
F6 F5A C5 101(2) . .
F6 F5A F5 155(3) . .
C5 F5A F5 54.5(5) . .
F5A F6 C5 54.3(18) . .
F7A F7 C6 82(2) . .
F7 F7A C6 72.7(19) . .
F1A C1 F2A 109.9(9) . .
F1A C1 F2 109.8(15) . .
F2A C1 F2 96.3(13) . .
F1A C1 F3A 98.3(13) . .
F2A C1 F3A 103.8(12) . .
F2 C1 F3A 12(3) . .
F1A C1 F1 100.9(8) . .
F2A C1 F1 14.0(11) . .
F2 C1 F1 109.8(13) . .
F3A C1 F1 116.5(11) . .
F1A C1 F3 7.1(12) . .
F2A C1 F3 113.4(8) . .
F2 C1 F3 114.8(14) . .
F3A C1 F3 102.9(13) . .
F1 C1 F3 103.1(6) . .
F1A C1 C2 115.1(7) . .
F2A C1 C2 115.5(6) . .
F2 C1 C2 108.6(9) . .
F3A C1 C2 112.5(8) . .
F1 C1 C2 112.4(5) . .
F3 C1 C2 108.1(5) . .
O2 Cu2 O2 180.0 . 2_546
O2 Cu2 O1 87.97(5) . 2_546
O2 Cu2 O1 92.03(5) 2_546 2_546
O2 Cu2 O1 92.03(5) . .
O2 Cu2 O1 87.97(5) 2_546 .
O1 Cu2 O1 180.0 2_546 .
O2 Cu2 O1R 88.34(5) . 2_546
O2 Cu2 O1R 91.66(5) 2_546 2_546
O1 Cu2 O1R 91.80(5) 2_546 2_546
O1 Cu2 O1R 88.20(5) . 2_546
O2 Cu2 O1R 91.66(5) . .
O2 Cu2 O1R 88.34(5) 2_546 .
O1 Cu2 O1R 88.20(5) 2_546 .
O1 Cu2 O1R 91.80(5) . .
O1R Cu2 O1R 180.0 2_546 .
C4 O2 Cu2 124.87(12) . .
C7R N2R N1R 111.19(14) . .
C7R N2R C5R 128.64(15) . .
N1R N2R C5R 120.16(13) . .
C1R C2R C22 110.34(16) . .
C1R C2R C21 108.63(15) . .
C22 C2R C21 110.40(17) . .
C1R C2R C23 109.67(15) . .
C22 C2R C23 108.94(16) . .
C21 C2R C23 108.84(16) . .
O1 C2 C3 128.17(18) . .
O1 C2 C1 113.03(18) . .
C3 C2 C1 118.80(19) . .
C7R C3R C4R 103.39(14) . .
C7R C3R C1R 122.58(15) . .
C4R C3R C1R 133.94(16) . .
C4 C3 C2 121.26(19) . .
C7 O3 Cu1 124.21(11) . .
C9 O4 Cu1 124.21(11) . .
N1R C4R C3R 111.90(15) . .
O2 C4 C3 128.69(18) . .
O2 C4 C5 112.44(19) . .
C3 C4 C5 118.9(2) . .
N2R C5R C6R 112.75(15) . .
F5A C5 F5 75.8(7) . .
F5A C5 F4 120.9(9) . .
F5 C5 F4 116.1(7) . .
F5A C5 F6A 110.0(9) . .
F5 C5 F6A 124.6(6) . .
F4 C5 F6A 14.0(11) . .
F5A C5 F6 24.4(9) . .
F5 C5 F6 99.9(6) . .
F4 C5 F6 106.5(8) . .
F6A C5 F6 93.3(7) . .
F5A C5 F4A 110.3(7) . .
F5 C5 F4A 36.8(5) . .
F4 C5 F4A 87.3(7) . .
F6A C5 F4A 99.9(6) . .
F6 C5 F4A 132.6(5) . .
F5A C5 C4 115.4(6) . .
F5 C5 C4 114.7(4) . .
F4 C5 C4 110.2(7) . .
F6A C5 C4 111.3(6) . .
F6 C5 C4 108.2(5) . .
F4A C5 C4 108.7(4) . .
F8A C6 F9 115.5(8) . .
F8A C6 F7 88.7(6) . .
F9 C6 F7 109.2(8) . .
F8A C6 F8 13.5(10) . .
F9 C6 F8 106.8(8) . .
F7 C6 F8 101.5(6) . .
F8A C6 F9A 108.0(8) . .
F9 C6 F9A 12.8(13) . .
F7 C6 F9A 120.7(8) . .
F8 C6 F9A 97.6(8) . .
F8A C6 F7A 112.0(7) . .
F9 C6 F7A 90.8(8) . .
F7 C6 F7A 24.8(5) . .
F8 C6 F7A 123.9(6) . .
F9A C6 F7A 103.5(8) . .
F8A C6 C7 112.4(6) . .
F9 C6 C7 113.4(6) . .
F7 C6 C7 115.5(5) . .
F8 C6 C7 109.5(6) . .
F9A C6 C7 109.5(7) . .
F7A C6 C7 111.0(5) . .
N2R C7R C3R 108.77(15) . .
O3 C7 C8 127.90(17) . .
O3 C7 C6 113.60(15) . .
C8 C7 C6 118.48(17) . .
C9 C8 C7 121.76(17) . .
O4 C9 C8 128.98(16) . .
O4 C9 C10 112.77(15) . .
C8 C9 C10 118.19(16) . .
F10 C10 F11 107.69(15) . .
F10 C10 F12 107.40(14) . .
F11 C10 F12 107.81(15) . .
F10 C10 C9 113.30(15) . .
F11 C10 C9 111.63(15) . .
F12 C10 C9 108.78(14) . .

loop_
_geom_bond_atom_site_label_1
_geom_bond_atom_site_label_2
_geom_bond_distance
_geom_bond_site_symmetry_2
Cu1 O4 1.9505(11) 2
Cu1 O4 1.9505(11) .
Cu1 O3 1.9714(12) .
Cu1 O3 1.9715(12) 2
Cu1 N1R 2.4180(13) .
Cu1 N1R 2.4181(13) 2
O1 C2 1.253(2) .
O1 Cu2 1.9569(12) .
O1R C1R 1.2220(19) .
O1R Cu2 2.3425(13) .
N1R C4R 1.327(2) .
N1R N2R 1.3686(19) .
C1R C3R 1.480(2) .
C1R C2R 1.518(2) .
F1 C1 1.368(10) .
F1A C1 1.199(14) .
F2 C1 1.257(19) .
F2A C1 1.240(11) .
F3 C1 1.428(14) .
F3A C1 1.36(2) .
F4 C5 1.288(11) .
F4A F5 0.872(9) .
F4A C5 1.450(7) .
F5 C5 1.247(6) .
F5 F5A 1.484(13) .
F5A F6 0.594(17) .
F5A C5 1.167(11) .
F6 C5 1.410(11) .
F6A C5 1.295(11) .
F7 F7A 0.577(12) .
F7 C6 1.311(10) .
F7A C6 1.362(11) .
F8 C6 1.350(11) .
F8A C6 1.268(12) .
F9 C6 1.280(11) .
F9A C6 1.350(12) .
F10 C10 1.324(2) .
F11 C10 1.330(2) .
F12 C10 1.3336(19) .
C1 C2 1.532(3) .
Cu2 O2 1.9388(12) .
Cu2 O2 1.9388(12) 2_546
Cu2 O1 1.9569(12) 2_546
Cu2 O1R 2.3425(13) 2_546
O2 C4 1.250(2) .
N2R C7R 1.332(2) .
N2R C5R 1.468(2) .
C2R C22 1.523(3) .
C2R C21 1.534(3) .
C2R C23 1.535(2) .
C2 C3 1.382(3) .
C3R C7R 1.377(2) .
C3R C4R 1.412(2) .
C3 C4 1.381(3) .
O3 C7 1.254(2) .
O4 C9 1.255(2) .
C4 C5 1.542(3) .
C5R C6R 1.500(3) .
C6 C7 1.524(3) .
C7 C8 1.395(2) .
C8 C9 1.382(2) .
C9 C10 1.536(2) .
